data_7709478
loop_
_publ_author_name
'Grasser, Matthias A.'
'Pietsch, Tobias'
'Brunner, Eike'
'Ruck, Michael'

_publ_section_title
;
 Exploration of metal sulfide syntheses and the dissolution process of
 antimony sulfide in phosphonium-based ionic liquids.
;
_journal_issue 10
_journal_name_full 'Dalton transactions (Cambridge, England : 2003)'
_journal_page_first 4079
_journal_page_last 4086
_journal_paper_doi 10.1039/d1dt04165g
_journal_volume 51
_journal_year 2022
_chemical_formula_moiety (Sb13S16Cl2)[AlCl4]5
_chemical_formula_sum 'Al5 Cl22 S16 Sb13'
_chemical_formula_weight 3010.51
_chemical_properties_physical Air-sensitive,Moisture-sensitive,Oxygen-sensitive
_space_group_crystal_system triclinic
_space_group_IT_number 2
_space_group_name_Hall '-P 1'
_space_group_name_H-M_alt 'P -1'
_atom_sites_solution_primary 'dual space'
_audit_creation_method SHELXL-2014/7
_audit_update_record
;
2021-12-01 deposited with the CCDC.	2022-02-03 downloaded from the CCDC.
;
_cell_angle_alpha 63.884(2)
_cell_angle_beta 80.322(2)
_cell_angle_gamma 88.699(2)
_cell_formula_units_Z 2
_cell_length_a 8.8886(10)
_cell_length_b 19.043(2)
_cell_length_c 21.125(2)
_cell_measurement_reflns_used 9899
_cell_measurement_temperature 296(2)
_cell_measurement_theta_max 32.33
_cell_measurement_theta_min 2.33
_cell_volume 3159.7(6)
_computing_cell_refinement 'Bruker SAINT'
_computing_data_collection 'Bruker APEX2'
_computing_data_reduction 'Bruker SAINT'
_computing_structure_refinement 'SHELXL-2014/7 (Sheldrick, 2014)'
_computing_structure_solution 'SHELXS-97 (Sheldrick 2008)'
_diffrn_ambient_temperature 296(2)
_diffrn_measured_fraction_theta_full 1.000
_diffrn_measured_fraction_theta_max 0.996
_diffrn_measurement_device_type 'Bruker APEX-II CCD'
_diffrn_measurement_method '\f and \w scans'
_diffrn_radiation_type MoK\a
_diffrn_radiation_wavelength 0.71073
_diffrn_reflns_av_R_equivalents 0.0319
_diffrn_reflns_av_unetI/netI 0.0269
_diffrn_reflns_Laue_measured_fraction_full 1.000
_diffrn_reflns_Laue_measured_fraction_max 0.996
_diffrn_reflns_limit_h_max 13
_diffrn_reflns_limit_h_min -13
_diffrn_reflns_limit_k_max 28
_diffrn_reflns_limit_k_min -28
_diffrn_reflns_limit_l_max 31
_diffrn_reflns_limit_l_min -32
_diffrn_reflns_number 127692
_diffrn_reflns_point_group_measured_fraction_full 1.000
_diffrn_reflns_point_group_measured_fraction_max 0.996
_diffrn_reflns_theta_full 25.242
_diffrn_reflns_theta_max 32.623
_diffrn_reflns_theta_min 1.940
_exptl_absorpt_coefficient_mu 7.003
_exptl_absorpt_correction_T_max 0.7464
_exptl_absorpt_correction_T_min 0.5687
_exptl_absorpt_correction_type multi-scan
_exptl_absorpt_process_details 'SADABS (Bruker 2014)'
_exptl_crystal_colour orange
_exptl_crystal_density_diffrn 3.164
_exptl_crystal_description plank
_exptl_crystal_F_000 2716
_exptl_crystal_recrystallization_method ionothermal
_exptl_crystal_size_max 0.056
_exptl_crystal_size_mid 0.042
_exptl_crystal_size_min 0.032
_refine_diff_density_max 1.291
_refine_diff_density_min -1.063
_refine_diff_density_rms 0.130
_refine_ls_extinction_method none
_refine_ls_goodness_of_fit_ref 1.308
_refine_ls_hydrogen_treatment undef
_refine_ls_matrix_type full
_refine_ls_number_parameters 505
_refine_ls_number_reflns 23016
_refine_ls_number_restraints 0
_refine_ls_restrained_S_all 1.308
_refine_ls_R_factor_all 0.0442
_refine_ls_R_factor_gt 0.0272
_refine_ls_shift/su_max 0.003
_refine_ls_shift/su_mean 0.000
_refine_ls_structure_factor_coef Fsqd
_refine_ls_weighting_details 'w=1/[\s^2^(Fo^2^)] where P=(Fo^2^+2Fc^2^)/3'
_refine_ls_weighting_scheme calc
_refine_ls_wR_factor_gt 0.0265
_refine_ls_wR_factor_ref 0.0273
_reflns_Friedel_coverage 0.000
_reflns_number_gt 17999
_reflns_number_total 23016
_reflns_threshold_expression 'I > 2\s(I)'
_cod_data_source_file d1dt04165g1.cif
_cod_data_source_block (Sb13S16Cl2)[AlCl4]5
_cod_depositor_comments 'Adding full bibliography for 7709478.cif.'
_cod_database_code 7709478
_shelx_shelxl_version_number 2014/7
_shelx_space_group_comment
;
The symmetry employed for this shelxl refinement is uniquely defined
by the following loop, which should always be used as a source of
symmetry information in preference to the above space-group names.
They are only intended as comments.
;

loop_
_space_group_symop_operation_xyz
'x, y, z'
'-x, -y, -z'

loop_
_atom_site_label
_atom_site_type_symbol
_atom_site_fract_x
_atom_site_fract_y
_atom_site_fract_z
_atom_site_U_iso_or_equiv
_atom_site_adp_type
_atom_site_occupancy
_atom_site_site_symmetry_order
_atom_site_calc_flag
_atom_site_refinement_flags_posn
_atom_site_refinement_flags_adp
_atom_site_refinement_flags_occupancy
_atom_site_disorder_assembly
_atom_site_disorder_group
Sb1 Sb 0.65721(2) 0.05138(2) 0.39474(2) 0.02928(4) Uani 1 1 d . . . . .
Sb2 Sb 0.44715(2) 0.19221(2) 0.24793(2) 0.03215(4) Uani 1 1 d . . . . .
Sb3 Sb 0.85620(2) 0.20627(2) 0.21487(2) 0.03163(4) Uani 1 1 d . . . . .
Sb4 Sb 0.63728(2) 0.26670(2) 0.35803(2) 0.02534(3) Uani 1 1 d . . . . .
Sb5 Sb 0.39673(2) 0.37672(2) 0.44307(2) 0.02786(4) Uani 1 1 d . . . . .
Sb6 Sb 0.80252(2) 0.40628(2) 0.41710(2) 0.02881(4) Uani 1 1 d . . . . .
Sb7 Sb 0.61953(2) 0.50057(2) 0.25417(2) 0.02748(4) Uani 1 1 d . . . . .
Sb8 Sb 0.54211(2) 0.63579(2) 0.06741(2) 0.02666(4) Uani 1 1 d . . . . .
Sb9 Sb 0.92389(2) 0.59428(2) 0.09232(2) 0.02952(4) Uani 1 1 d . . . . .
Sb10 Sb 0.71910(2) 0.73534(2) 0.15788(2) 0.02762(4) Uani 1 1 d . . . . .
Sb11 Sb 0.43632(2) 0.80096(2) 0.27108(2) 0.02962(4) Uani 1 1 d . . . . .
Sb12 Sb 0.83116(2) 0.83260(2) 0.27442(2) 0.03012(4) Uani 1 1 d . . . . .
Sb13 Sb 0.67075(2) 0.96508(2) 0.10975(2) 0.03531(4) Uani 1 1 d . . . . .
S1 S 0.44199(6) 0.14278(3) 0.37697(3) 0.03021(13) Uani 1 1 d . . . . .
S2 S 0.65151(7) 0.11234(3) 0.22977(3) 0.03292(14) Uani 1 1 d . . . . .
S3 S 0.87539(6) 0.14870(3) 0.34097(3) 0.02952(13) Uani 1 1 d . . . . .
S4 S 0.64978(7) 0.29952(3) 0.22556(3) 0.02829(13) Uani 1 1 d . . . . .
S5 S 0.40954(6) 0.34686(3) 0.34119(3) 0.02731(13) Uani 1 1 d . . . . .
S6 S 0.61100(6) 0.29704(3) 0.48814(3) 0.02769(13) Uani 1 1 d . . . . .
S7 S 0.81863(6) 0.39775(3) 0.29970(3) 0.02624(13) Uani 1 1 d . . . . .
S8 S 0.58751(7) 0.49630(3) 0.38511(4) 0.03604(15) Uani 1 1 d . . . . .
S9 S 0.68649(7) 0.51302(3) 0.11542(4) 0.03491(15) Uani 1 1 d . . . . .
S10 S 0.85127(6) 0.59335(3) 0.21416(3) 0.02875(13) Uani 1 1 d . . . . .
S11 S 0.78965(6) 0.71059(3) 0.02394(3) 0.03152(14) Uani 1 1 d . . . . .
S12 S 0.48553(6) 0.65460(3) 0.17878(3) 0.02907(13) Uani 1 1 d . . . . .
S13 S 0.66356(6) 0.71352(3) 0.28888(3) 0.02917(13) Uani 1 1 d . . . . .
S14 S 0.50541(6) 0.84524(3) 0.13977(3) 0.03011(13) Uani 1 1 d . . . . .
S15 S 0.89766(7) 0.89185(4) 0.14488(3) 0.03532(15) Uani 1 1 d . . . . .
S16 S 0.59178(6) 0.89835(3) 0.28049(3) 0.03240(14) Uani 1 1 d . . . . .
Cl1 Cl 0.64885(7) 0.06646(4) 0.50282(3) 0.04335(16) Uani 1 1 d . . . . .
Cl2 Cl 0.74125(10) 0.97974(5) -0.00823(4) 0.0738(2) Uani 1 1 d . . . . .
Al1 Al 0.04822(7) 0.17929(4) 0.52701(4) 0.02626(15) Uani 1 1 d . . . . .
Cl11 Cl 0.01530(7) 0.27088(4) 0.42558(3) 0.04504(17) Uani 1 1 d . . . . .
Cl12 Cl 0.26711(7) 0.20389(4) 0.54677(4) 0.04990(19) Uani 1 1 d . . . . .
Cl13 Cl 0.06037(8) 0.07101(4) 0.52317(4) 0.05177(18) Uani 1 1 d . . . . .
Cl14 Cl -0.12506(7) 0.18586(4) 0.60580(3) 0.05004(18) Uani 1 1 d . . . . .
Al2 Al 0.22776(7) 0.78846(4) -0.01401(4) 0.02634(15) Uani 1 1 d . . . . .
Cl21 Cl 0.12852(7) 0.72661(4) 0.09671(3) 0.04160(16) Uani 1 1 d . . . . .
Cl22 Cl 0.22482(7) 0.70259(4) -0.05380(3) 0.04167(15) Uani 1 1 d . . . . .
Cl23 Cl 0.45858(7) 0.82389(4) -0.02330(4) 0.04651(17) Uani 1 1 d . . . . .
Cl24 Cl 0.09646(7) 0.88424(4) -0.06589(4) 0.05052(18) Uani 1 1 d . . . . .
Al3 Al 0.21473(7) 0.40175(4) 0.14249(4) 0.02949(16) Uani 1 1 d . . . . .
Cl31 Cl 0.14504(7) 0.30370(4) 0.24360(3) 0.04573(17) Uani 1 1 d . . . . .
Cl32 Cl 0.26057(7) 0.50046(4) 0.16112(4) 0.04651(17) Uani 1 1 d . . . . .
Cl33 Cl 0.03186(8) 0.42281(4) 0.08432(4) 0.0565(2) Uani 1 1 d . . . . .
Cl34 Cl 0.41493(7) 0.37739(5) 0.08705(4) 0.0562(2) Uani 1 1 d . . . . .
Al4 Al 0.11277(7) 0.60166(4) 0.36097(4) 0.02660(15) Uani 1 1 d . . . . .
Cl41 Cl 0.10645(7) 0.70771(3) 0.26597(3) 0.03888(15) Uani 1 1 d . . . . .
Cl42 Cl 0.29295(7) 0.61269(4) 0.41172(3) 0.04144(15) Uani 1 1 d . . . . .
Cl43 Cl 0.16569(7) 0.50645(4) 0.33429(3) 0.04223(16) Uani 1 1 d . . . . .
Cl44 Cl -0.10305(7) 0.57997(4) 0.42897(4) 0.05043(18) Uani 1 1 d . . . . .
Al5 Al 0.16690(7) 0.02429(4) 0.23864(4) 0.02960(16) Uani 1 1 d . . . . .
Cl51 Cl -0.07090(6) -0.01069(4) 0.27932(4) 0.04048(16) Uani 1 1 d . . . . .
Cl52 Cl 0.28602(7) 0.02036(4) 0.31893(3) 0.04607(17) Uani 1 1 d . . . . .
Cl53 Cl 0.25506(7) -0.05255(4) 0.19418(3) 0.04628(17) Uani 1 1 d . . . . .
Cl54 Cl 0.19006(8) 0.14203(4) 0.15876(4) 0.05372(19) Uani 1 1 d . . . . .

loop_
_atom_site_aniso_label
_atom_site_aniso_U_11
_atom_site_aniso_U_22
_atom_site_aniso_U_33
_atom_site_aniso_U_23
_atom_site_aniso_U_13
_atom_site_aniso_U_12
Sb1 0.03462(9) 0.02014(8) 0.03080(9) -0.00970(7) -0.00415(7) -0.00018(6)
Sb2 0.03190(9) 0.03082(9) 0.04199(10) -0.01957(8) -0.01902(7) 0.01000(7)
Sb3 0.02775(8) 0.04015(10) 0.02489(9) -0.01351(8) -0.00176(7) 0.00208(7)
Sb4 0.03323(8) 0.02062(8) 0.02498(8) -0.01178(7) -0.00771(7) 0.00292(6)
Sb5 0.02298(8) 0.03306(9) 0.02703(9) -0.01495(7) 0.00168(6) 0.00178(6)
Sb6 0.02417(8) 0.03047(9) 0.03694(10) -0.01892(8) -0.00663(7) -0.00311(6)
Sb7 0.02646(8) 0.02132(8) 0.02776(9) -0.00495(7) -0.00356(6) -0.00154(6)
Sb8 0.02525(8) 0.02781(8) 0.02673(9) -0.01010(7) -0.00976(6) 0.00129(6)
Sb9 0.02129(8) 0.02524(8) 0.04005(10) -0.01458(7) -0.00020(7) 0.00341(6)
Sb10 0.02942(8) 0.02408(8) 0.03066(9) -0.01490(7) -0.00012(7) -0.00270(6)
Sb11 0.02413(8) 0.02999(9) 0.03358(9) -0.01450(7) -0.00034(7) -0.00264(6)
Sb12 0.02754(8) 0.03408(9) 0.03728(10) -0.02133(8) -0.01260(7) 0.00702(7)
Sb13 0.04256(10) 0.02296(8) 0.03298(10) -0.00696(7) -0.00294(8) 0.00125(7)
S1 0.0295(3) 0.0251(3) 0.0356(4) -0.0147(3) -0.0010(3) 0.0000(2)
S2 0.0405(4) 0.0287(3) 0.0374(4) -0.0210(3) -0.0093(3) 0.0072(3)
S3 0.0284(3) 0.0306(3) 0.0272(3) -0.0097(3) -0.0073(2) -0.0014(2)
S4 0.0418(3) 0.0203(3) 0.0226(3) -0.0083(2) -0.0085(3) 0.0010(2)
S5 0.0263(3) 0.0283(3) 0.0302(3) -0.0140(3) -0.0096(2) 0.0022(2)
S6 0.0275(3) 0.0305(3) 0.0238(3) -0.0101(3) -0.0060(2) -0.0012(2)
S7 0.0228(3) 0.0278(3) 0.0258(3) -0.0106(3) -0.0017(2) 0.0011(2)
S8 0.0333(3) 0.0264(3) 0.0537(4) -0.0233(3) -0.0052(3) 0.0027(3)
S9 0.0293(3) 0.0252(3) 0.0551(4) -0.0223(3) -0.0072(3) 0.0013(2)
S10 0.0250(3) 0.0265(3) 0.0285(3) -0.0053(3) -0.0075(2) -0.0037(2)
S11 0.0296(3) 0.0286(3) 0.0260(3) -0.0028(3) -0.0043(2) -0.0031(2)
S12 0.0227(3) 0.0292(3) 0.0375(4) -0.0188(3) 0.0010(2) -0.0009(2)
S13 0.0340(3) 0.0217(3) 0.0296(3) -0.0097(3) -0.0046(3) 0.0022(2)
S14 0.0337(3) 0.0286(3) 0.0325(3) -0.0159(3) -0.0109(3) 0.0054(3)
S15 0.0292(3) 0.0354(4) 0.0387(4) -0.0162(3) 0.0012(3) -0.0032(3)
S16 0.0292(3) 0.0351(3) 0.0448(4) -0.0272(3) -0.0108(3) 0.0077(3)
Cl1 0.0515(4) 0.0466(4) 0.0271(3) -0.0119(3) -0.0056(3) -0.0097(3)
Cl2 0.0848(6) 0.0891(6) 0.0309(4) -0.0154(4) 0.0013(4) 0.0003(5)
Al1 0.0246(4) 0.0267(4) 0.0254(4) -0.0095(3) -0.0049(3) 0.0023(3)
Cl11 0.0447(4) 0.0493(4) 0.0284(3) -0.0055(3) -0.0088(3) 0.0148(3)
Cl12 0.0369(4) 0.0546(4) 0.0427(4) -0.0045(3) -0.0137(3) -0.0152(3)
Cl13 0.0583(4) 0.0409(4) 0.0678(5) -0.0329(4) -0.0166(4) 0.0092(3)
Cl14 0.0456(4) 0.0629(5) 0.0370(4) -0.0212(4) 0.0001(3) 0.0180(3)
Al2 0.0247(4) 0.0269(4) 0.0244(4) -0.0085(3) -0.0044(3) -0.0008(3)
Cl21 0.0415(4) 0.0527(4) 0.0262(3) -0.0151(3) 0.0011(3) -0.0127(3)
Cl22 0.0559(4) 0.0397(4) 0.0355(4) -0.0213(3) -0.0104(3) 0.0028(3)
Cl23 0.0270(3) 0.0506(4) 0.0534(4) -0.0148(3) -0.0074(3) -0.0075(3)
Cl24 0.0402(4) 0.0362(4) 0.0655(5) -0.0108(3) -0.0189(3) 0.0089(3)
Al3 0.0254(4) 0.0309(4) 0.0337(4) -0.0150(3) -0.0081(3) 0.0049(3)
Cl31 0.0522(4) 0.0359(4) 0.0405(4) -0.0131(3) 0.0033(3) 0.0005(3)
Cl32 0.0480(4) 0.0387(4) 0.0577(5) -0.0251(3) -0.0101(3) -0.0048(3)
Cl33 0.0499(4) 0.0554(5) 0.0836(6) -0.0385(4) -0.0420(4) 0.0204(3)
Cl34 0.0394(4) 0.0949(6) 0.0435(4) -0.0397(4) -0.0065(3) 0.0187(4)
Al4 0.0250(3) 0.0275(4) 0.0293(4) -0.0149(3) -0.0034(3) 0.0010(3)
Cl41 0.0470(4) 0.0354(3) 0.0330(3) -0.0132(3) -0.0097(3) 0.0039(3)
Cl42 0.0377(3) 0.0525(4) 0.0416(4) -0.0250(3) -0.0138(3) -0.0005(3)
Cl43 0.0504(4) 0.0363(4) 0.0492(4) -0.0277(3) -0.0080(3) 0.0058(3)
Cl44 0.0332(3) 0.0558(4) 0.0567(5) -0.0258(4) 0.0096(3) -0.0022(3)
Al5 0.0247(4) 0.0339(4) 0.0359(4) -0.0192(4) -0.0095(3) 0.0042(3)
Cl51 0.0237(3) 0.0469(4) 0.0643(5) -0.0367(4) -0.0081(3) 0.0051(3)
Cl52 0.0475(4) 0.0505(4) 0.0405(4) -0.0160(3) -0.0183(3) -0.0110(3)
Cl53 0.0460(4) 0.0599(4) 0.0468(4) -0.0345(4) -0.0153(3) 0.0256(3)
Cl54 0.0671(5) 0.0398(4) 0.0452(4) -0.0082(3) -0.0171(4) 0.0029(3)

loop_
_atom_type_symbol
_atom_type_description
_atom_type_scat_dispersion_real
_atom_type_scat_dispersion_imag
_atom_type_scat_source
Al Al 0.0645 0.0514 'International Tables Vol C Tables 4.2.6.8 and 6.1.1.4'
Cl Cl 0.1484 0.1585 'International Tables Vol C Tables 4.2.6.8 and 6.1.1.4'
S S 0.1246 0.1234 'International Tables Vol C Tables 4.2.6.8 and 6.1.1.4'
Sb Sb -0.5866 1.5461 'International Tables Vol C Tables 4.2.6.8 and 6.1.1.4'

loop_
_geom_angle_atom_site_label_1
_geom_angle_atom_site_label_2
_geom_angle_atom_site_label_3
_geom_angle
_geom_angle_site_symmetry_1
_geom_angle_site_symmetry_3
_geom_angle_publ_flag
Cl1 Sb1 S3 87.28(2) . . ?
Cl1 Sb1 S1 82.99(2) . . ?
S3 Sb1 S1 99.24(2) . . ?
Cl1 Sb1 S2 154.32(2) . . ?
S3 Sb1 S2 78.799(18) . . ?
S1 Sb1 S2 78.148(18) . . ?
Cl1 Sb1 Cl1 79.76(2) . 2_656 ?
S3 Sb1 Cl1 166.706(19) . 2_656 ?
S1 Sb1 Cl1 76.375(19) . 2_656 ?
S2 Sb1 Cl1 112.009(16) . 2_656 ?
Cl1 Sb1 Sb3 121.233(17) . . ?
S3 Sb1 Sb3 38.852(14) . . ?
S1 Sb1 Sb3 85.015(15) . . ?
S2 Sb1 Sb3 40.235(12) . . ?
Cl1 Sb1 Sb3 150.187(12) 2_656 . ?
S2 Sb2 S1 95.43(2) . . ?
S2 Sb2 S4 89.29(2) . . ?
S1 Sb2 S4 88.716(19) . . ?
S2 Sb2 Cl52 76.48(2) . . ?
S1 Sb2 Cl52 74.799(18) . . ?
S4 Sb2 Cl52 156.837(18) . . ?
S2 Sb2 Cl31 168.67(2) . . ?
S1 Sb2 Cl31 94.949(18) . . ?
S4 Sb2 Cl31 95.47(2) . . ?
Cl52 Sb2 Cl31 101.960(19) . . ?
S2 Sb2 Sb3 43.380(15) . . ?
S1 Sb2 Sb3 90.769(14) . . ?
S4 Sb2 Sb3 46.003(14) . . ?
Cl52 Sb2 Sb3 116.768(14) . . ?
Cl31 Sb2 Sb3 140.963(13) . . ?
S3 Sb3 S2 95.06(2) . . ?
S3 Sb3 S4 94.10(2) . . ?
S2 Sb3 S4 88.77(2) . . ?
S3 Sb3 Cl22 169.652(19) . 2_665 ?
S2 Sb3 Cl22 82.756(19) . 2_665 ?
S4 Sb3 Cl22 75.772(18) . 2_665 ?
S3 Sb3 Cl54 96.628(19) . 1_655 ?
S2 Sb3 Cl54 106.38(2) . 1_655 ?
S4 Sb3 Cl54 160.504(17) . 1_655 ?
Cl22 Sb3 Cl54 93.689(17) 2_665 1_655 ?
S3 Sb3 Cl31 69.136(17) . 1_655 ?
S2 Sb3 Cl31 164.046(19) . 1_655 ?
S4 Sb3 Cl31 94.372(19) . 1_655 ?
Cl22 Sb3 Cl31 113.181(16) 2_665 1_655 ?
Cl54 Sb3 Cl31 74.480(18) 1_655 1_655 ?
S5 Sb4 S4 83.998(19) . . ?
S5 Sb4 S7 89.74(2) . . ?
S4 Sb4 S7 81.443(18) . . ?
S5 Sb4 S1 86.52(2) . . ?
S4 Sb4 S1 81.831(18) . . ?
S7 Sb4 S1 163.152(18) . . ?
S5 Sb4 S6 80.976(18) . . ?
S4 Sb4 S6 157.290(18) . . ?
S7 Sb4 S6 81.558(17) . . ?
S1 Sb4 S6 113.967(17) . . ?
S5 Sb4 S3 159.056(18) . . ?
S4 Sb4 S3 79.080(17) . . ?
S7 Sb4 S3 99.766(18) . . ?
S1 Sb4 S3 78.983(18) . . ?
S6 Sb4 S3 118.696(16) . . ?
S5 Sb5 S6 94.49(2) . . ?
S5 Sb5 S8 98.92(2) . . ?
S6 Sb5 S8 87.27(2) . . ?
S5 Sb5 Cl12 89.55(2) . . ?
S6 Sb5 Cl12 71.510(19) . . ?
S8 Sb5 Cl12 157.764(19) . . ?
S5 Sb5 Cl43 74.376(18) . . ?
S6 Sb5 Cl43 163.818(18) . . ?
S8 Sb5 Cl43 83.020(19) . . ?
Cl12 Sb5 Cl43 119.150(17) . . ?
S5 Sb5 Sb6 93.187(14) . . ?
S6 Sb5 Sb6 43.292(14) . . ?
S8 Sb5 Sb6 44.648(14) . . ?
Cl12 Sb5 Sb6 114.775(13) . . ?
Cl43 Sb5 Sb6 124.200(13) . . ?
S6 Sb6 S8 88.51(2) . . ?
S6 Sb6 S7 96.625(19) . . ?
S8 Sb6 S7 89.16(2) . . ?
S6 Sb6 Cl11 82.64(2) . 1_655 ?
S8 Sb6 Cl11 159.38(2) . 1_655 ?
S7 Sb6 Cl11 73.505(18) . 1_655 ?
S6 Sb6 Cl42 70.015(18) . 2_666 ?
S8 Sb6 Cl42 87.921(19) . 2_666 ?
S7 Sb6 Cl42 166.387(16) . 2_666 ?
Cl11 Sb6 Cl42 106.276(17) 1_655 2_666 ?
S6 Sb6 Sb5 43.343(14) . . ?
S8 Sb6 Sb5 45.854(15) . . ?
S7 Sb6 Sb5 87.989(13) . . ?
Cl11 Sb6 Sb5 120.633(14) 1_655 . ?
Cl42 Sb6 Sb5 80.448(11) 2_666 . ?
S10 Sb7 S7 81.94(2) . . ?
S10 Sb7 S8 89.185(19) . . ?
S7 Sb7 S8 84.357(19) . . ?
S10 Sb7 S9 84.375(19) . . ?
S7 Sb7 S9 93.154(18) . . ?
S8 Sb7 S9 173.369(18) . . ?
S10 Sb7 S12 78.870(19) . . ?
S7 Sb7 S12 160.566(17) . . ?
S8 Sb7 S12 98.349(18) . . ?
S9 Sb7 S12 81.984(17) . . ?
S10 Sb7 S5 159.093(17) . . ?
S7 Sb7 S5 78.685(18) . . ?
S8 Sb7 S5 81.203(17) . . ?
S9 Sb7 S5 104.375(17) . . ?
S12 Sb7 S5 120.743(17) . . ?
S11 Sb8 S12 94.46(2) . . ?
S11 Sb8 S9 87.73(2) . . ?
S12 Sb8 S9 98.20(2) . . ?
S11 Sb8 Cl32 163.805(19) . . ?
S12 Sb8 Cl32 79.644(18) . . ?
S9 Sb8 Cl32 78.306(19) . . ?
S11 Sb8 Cl34 88.12(2) . 2_665 ?
S12 Sb8 Cl34 173.697(18) . 2_665 ?
S9 Sb8 Cl34 87.63(2) . 2_665 ?
Cl32 Sb8 Cl34 99.337(19) . 2_665 ?
S11 Sb8 Cl23 75.018(18) . . ?
S12 Sb8 Cl23 87.438(19) . . ?
S9 Sb8 Cl23 162.256(17) . . ?
Cl32 Sb8 Cl23 119.358(17) . . ?
Cl34 Sb8 Cl23 87.677(19) 2_665 . ?
S11 Sb9 S9 88.18(2) . . ?
S11 Sb9 S10 97.90(2) . . ?
S9 Sb9 S10 90.49(2) . . ?
S11 Sb9 Cl21 80.25(2) . 1_655 ?
S9 Sb9 Cl21 156.484(19) . 1_655 ?
S10 Sb9 Cl21 71.136(17) . 1_655 ?
S11 Sb9 Cl33 137.73(2) . 1_655 ?
S9 Sb9 Cl33 72.269(19) . 1_655 ?
S10 Sb9 Cl33 118.763(19) . 1_655 ?
Cl21 Sb9 Cl33 129.156(18) 1_655 1_655 ?
S11 Sb9 Sb8 43.865(14) . . ?
S9 Sb9 Sb8 45.415(15) . . ?
S10 Sb9 Sb8 88.085(14) . . ?
Cl21 Sb9 Sb8 117.226(15) 1_655 . ?
Cl33 Sb9 Sb8 112.999(12) 1_655 . ?
S12 Sb10 S13 90.304(19) . . ?
S12 Sb10 S14 79.93(2) . . ?
S13 Sb10 S14 83.712(18) . . ?
S12 Sb10 S10 84.34(2) . . ?
S13 Sb10 S10 83.608(18) . . ?
S14 Sb10 S10 159.694(18) . . ?
S12 Sb10 S11 82.087(18) . . ?
S13 Sb10 S11 163.557(17) . . ?
S14 Sb10 S11 109.055(18) . . ?
S10 Sb10 S11 81.160(18) . . ?
S12 Sb10 S15 152.548(18) . . ?
S13 Sb10 S15 79.019(17) . . ?
S14 Sb10 S15 73.848(18) . . ?
S10 Sb10 S15 118.942(18) . . ?
S11 Sb10 S15 113.937(16) . . ?
S16 Sb11 S14 98.58(2) . . ?
S16 Sb11 S13 88.83(2) . . ?
S14 Sb11 S13 89.292(19) . . ?
S16 Sb11 Cl53 81.42(2) . 1_565 ?
S14 Sb11 Cl53 71.539(18) . 1_565 ?
S13 Sb11 Cl53 156.758(19) . 1_565 ?
S16 Sb11 Sb12 43.010(14) . . ?
S14 Sb11 Sb12 88.687(15) . . ?
S13 Sb11 Sb12 46.711(15) . . ?
Cl53 Sb11 Sb12 117.753(15) 1_565 . ?
S16 Sb11 Sb10 101.287(16) . . ?
S14 Sb11 Sb10 46.850(14) . . ?
S13 Sb11 Sb10 43.158(14) . . ?
Cl53 Sb11 Sb10 118.243(14) 1_565 . ?
Sb12 Sb11 Sb10 64.587(7) . . ?
S15 Sb12 S16 96.62(2) . . ?
S15 Sb12 S13 96.74(2) . . ?
S16 Sb12 S13 87.01(2) . . ?
S15 Sb12 Cl51 92.03(2) . 1_665 ?
S16 Sb12 Cl51 75.269(19) . 1_665 ?
S13 Sb12 Cl51 161.033(17) . 1_665 ?
S15 Sb12 Cl41 83.651(19) . 1_655 ?
S16 Sb12 Cl41 166.101(18) . 1_655 ?
S13 Sb12 Cl41 79.176(19) . 1_655 ?
Cl51 Sb12 Cl41 118.629(16) 1_665 1_655 ?
S15 Sb12 Cl12 165.65(2) . 2_666 ?
S16 Sb12 Cl12 75.415(19) . 2_666 ?
S13 Sb12 Cl12 94.758(17) . 2_666 ?
Cl51 Sb12 Cl12 74.519(17) 1_665 2_666 ?
Cl41 Sb12 Cl12 106.989(16) 1_655 2_666 ?
Cl2 Sb13 S15 91.27(3) . . ?
Cl2 Sb13 S14 89.19(3) . . ?
S15 Sb13 S14 94.38(2) . . ?
Cl2 Sb13 S16 165.02(3) . . ?
S15 Sb13 S16 78.986(19) . . ?
S14 Sb13 S16 80.343(18) . . ?
Cl2 Sb13 Cl24 88.25(3) . 2_675 ?
S15 Sb13 Cl24 82.83(2) . 2_675 ?
S14 Sb13 Cl24 176.170(19) . 2_675 ?
S16 Sb13 Cl24 101.624(18) . 2_675 ?
Cl2 Sb13 Sb11 129.43(2) . . ?
S15 Sb13 Sb11 87.589(16) . . ?
S14 Sb13 Sb11 40.670(14) . . ?
S16 Sb13 Sb11 39.758(11) . . ?
Cl24 Sb13 Sb11 141.382(15) 2_675 . ?
Sb2 S1 Sb1 100.86(2) . . ?
Sb2 S1 Sb4 93.039(19) . . ?
Sb1 S1 Sb4 91.83(2) . . ?
Sb2 S2 Sb3 93.93(2) . . ?
Sb2 S2 Sb1 85.482(18) . . ?
Sb3 S2 Sb1 83.794(18) . . ?
Sb3 S3 Sb1 101.69(2) . . ?
Sb3 S3 Sb4 87.905(18) . . ?
Sb1 S3 Sb4 85.201(19) . . ?
Sb4 S4 Sb3 98.74(2) . . ?
Sb4 S4 Sb2 95.824(19) . . ?
Sb3 S4 Sb2 87.83(2) . . ?
Sb5 S5 Sb4 98.85(2) . . ?
Sb5 S5 Sb7 85.980(18) . . ?
Sb4 S5 Sb7 90.694(19) . . ?
Sb6 S6 Sb5 93.37(2) . . ?
Sb6 S6 Sb4 87.461(18) . . ?
Sb5 S6 Sb4 85.540(17) . . ?
Sb6 S7 Sb7 94.148(19) . . ?
Sb6 S7 Sb4 93.843(18) . . ?
Sb7 S7 Sb4 99.83(2) . . ?
Sb6 S8 Sb5 89.50(2) . . ?
Sb6 S8 Sb7 91.83(2) . . ?
Sb5 S8 Sb7 93.38(2) . . ?
Sb9 S9 Sb8 89.78(2) . . ?
Sb9 S9 Sb7 89.58(2) . . ?
Sb8 S9 Sb7 91.59(2) . . ?
Sb7 S10 Sb9 95.13(2) . . ?
Sb7 S10 Sb10 100.51(2) . . ?
Sb9 S10 Sb10 92.497(18) . . ?
Sb8 S11 Sb9 92.11(2) . . ?
Sb8 S11 Sb10 85.551(18) . . ?
Sb9 S11 Sb10 87.724(19) . . ?
Sb10 S12 Sb8 97.89(2) . . ?
Sb10 S12 Sb7 95.61(2) . . ?
Sb8 S12 Sb7 87.622(18) . . ?
Sb11 S13 Sb10 93.95(2) . . ?
Sb11 S13 Sb12 87.91(2) . . ?
Sb10 S13 Sb12 98.323(19) . . ?
Sb11 S14 Sb13 98.02(2) . . ?
Sb11 S14 Sb10 91.676(19) . . ?
Sb13 S14 Sb10 101.20(2) . . ?
Sb12 S15 Sb13 101.48(2) . . ?
Sb12 S15 Sb10 85.332(18) . . ?
Sb13 S15 Sb10 88.761(19) . . ?
Sb11 S16 Sb12 94.51(2) . . ?
Sb11 S16 Sb13 82.861(18) . . ?
Sb12 S16 Sb13 82.577(18) . . ?
Sb1 Cl1 Sb1 100.24(2) . 2_656 ?
Cl13 Al1 Cl14 116.08(4) . . ?
Cl13 Al1 Cl11 110.63(4) . . ?
Cl14 Al1 Cl11 106.97(4) . . ?
Cl13 Al1 Cl12 106.59(4) . . ?
Cl14 Al1 Cl12 108.53(4) . . ?
Cl11 Al1 Cl12 107.76(4) . . ?
Al1 Cl11 Sb6 121.09(3) . 1_455 ?
Al1 Cl12 Sb5 111.94(3) . . ?
Al1 Cl12 Sb12 100.24(3) . 2_666 ?
Sb5 Cl12 Sb12 113.95(2) . 2_666 ?
Cl24 Al2 Cl23 112.31(4) . . ?
Cl24 Al2 Cl21 109.92(4) . . ?
Cl23 Al2 Cl21 109.29(4) . . ?
Cl24 Al2 Cl22 112.10(4) . . ?
Cl23 Al2 Cl22 108.77(4) . . ?
Cl21 Al2 Cl22 104.11(4) . . ?
Al2 Cl21 Sb9 100.22(3) . 1_455 ?
Al2 Cl22 Sb3 106.50(3) . 2_665 ?
Al2 Cl23 Sb8 90.72(3) . . ?
Al2 Cl24 Sb13 102.70(3) . 2_675 ?
Cl34 Al3 Cl33 110.92(4) . . ?
Cl34 Al3 Cl31 109.68(4) . . ?
Cl33 Al3 Cl31 107.65(4) . . ?
Cl34 Al3 Cl32 109.93(4) . . ?
Cl33 Al3 Cl32 110.51(4) . . ?
Cl31 Al3 Cl32 108.09(4) . . ?
Al3 Cl31 Sb2 100.40(3) . . ?
Al3 Cl31 Sb3 103.97(3) . 1_455 ?
Sb2 Cl31 Sb3 103.89(2) . 1_455 ?
Al3 Cl32 Sb8 124.84(3) . . ?
Al3 Cl33 Sb9 97.43(3) . 1_455 ?
Al3 Cl34 Sb8 127.89(3) . 2_665 ?
Cl44 Al4 Cl42 111.58(4) . . ?
Cl44 Al4 Cl41 108.26(4) . . ?
Cl42 Al4 Cl41 109.56(4) . . ?
Cl44 Al4 Cl43 111.09(4) . . ?
Cl42 Al4 Cl43 106.12(4) . . ?
Cl41 Al4 Cl43 110.23(4) . . ?
Al4 Cl41 Sb12 117.32(3) . 1_455 ?
Al4 Cl42 Sb6 117.78(3) . 2_666 ?
Al4 Cl43 Sb5 112.23(3) . . ?
Cl54 Al5 Cl52 106.43(4) . . ?
Cl54 Al5 Cl53 110.69(4) . . ?
Cl52 Al5 Cl53 112.03(4) . . ?
Cl54 Al5 Cl51 109.50(4) . . ?
Cl52 Al5 Cl51 112.21(4) . . ?
Cl53 Al5 Cl51 106.01(4) . . ?
Al5 Cl51 Sb12 113.41(3) . 1_445 ?
Al5 Cl52 Sb2 102.27(3) . . ?
Al5 Cl53 Sb11 124.71(3) . 1_545 ?
Al5 Cl54 Sb3 99.00(3) . 1_455 ?

loop_
_geom_bond_atom_site_label_1
_geom_bond_atom_site_label_2
_geom_bond_distance
_geom_bond_site_symmetry_2
_geom_bond_publ_flag
Sb1 Cl1 2.4123(7) . ?
Sb1 S3 2.4607(6) . ?
Sb1 S1 2.5188(6) . ?
Sb1 S2 3.1609(7) . ?
Sb1 Cl1 3.3380(7) 2_656 ?
Sb1 Sb3 3.7917(3) . ?
Sb2 S2 2.4320(6) . ?
Sb2 S1 2.4537(7) . ?
Sb2 S4 2.5834(6) . ?
Sb2 Cl52 3.1906(7) . ?
Sb2 Cl31 3.3734(7) . ?
Sb2 Sb3 3.5785(5) . ?
Sb3 S3 2.4289(6) . ?
Sb3 S2 2.4636(7) . ?
Sb3 S4 2.5761(6) . ?
Sb3 Cl22 3.2677(7) 2_665 ?
Sb3 Cl54 3.4114(8) 1_655 ?
Sb3 Cl31 3.4833(7) 1_655 ?
Sb4 S5 2.4856(6) . ?
Sb4 S4 2.5677(6) . ?
Sb4 S7 2.6744(6) . ?
Sb4 S1 2.8042(6) . ?
Sb4 S6 3.0198(7) . ?
Sb4 S3 3.1463(7) . ?
Sb5 S5 2.4415(6) . ?
Sb5 S6 2.4582(6) . ?
Sb5 S8 2.5656(6) . ?
Sb5 Cl12 3.1520(7) . ?
Sb5 Cl43 3.4583(7) . ?
Sb5 Sb6 3.5753(5) . ?
Sb6 S6 2.4559(6) . ?
Sb6 S8 2.5126(6) . ?
Sb6 S7 2.5361(6) . ?
Sb6 Cl11 3.1214(7) 1_655 ?
Sb6 Cl42 3.4293(7) 2_666 ?
Sb7 S10 2.5187(6) . ?
Sb7 S7 2.5783(6) . ?
Sb7 S8 2.6978(7) . ?
Sb7 S9 2.7946(7) . ?
Sb7 S12 2.9875(6) . ?
Sb7 S5 3.1286(6) . ?
Sb8 S11 2.4546(6) . ?
Sb8 S12 2.5004(6) . ?
Sb8 S9 2.5211(6) . ?
Sb8 Cl32 3.3104(7) . ?
Sb8 Cl34 3.3398(8) 2_665 ?
Sb8 Cl23 3.3716(8) . ?
Sb9 S11 2.4615(6) . ?
Sb9 S9 2.4946(6) . ?
Sb9 S10 2.5382(7) . ?
Sb9 Cl21 3.1839(7) 1_655 ?
Sb9 Cl33 3.4498(8) 1_655 ?
Sb10 S12 2.4714(6) . ?
Sb10 S13 2.5714(7) . ?
Sb10 S14 2.7373(6) . ?
Sb10 S10 2.7568(6) . ?
Sb10 S11 3.0308(7) . ?
Sb10 S15 3.2901(7) . ?
Sb11 S16 2.4335(6) . ?
Sb11 S14 2.4848(7) . ?
Sb11 S13 2.5584(6) . ?
Sb11 Cl53 3.1149(7) 1_565 ?
Sb11 Sb12 3.5920(4) . ?
Sb12 S15 2.4246(7) . ?
Sb12 S16 2.4578(6) . ?
Sb12 S13 2.6164(6) . ?
Sb12 Cl51 3.1773(7) 1_665 ?
Sb12 Cl41 3.4114(7) 1_655 ?
Sb12 Cl12 3.4818(8) 2_666 ?
Sb13 Cl2 2.3563(8) . ?
Sb13 S15 2.4552(7) . ?
Sb13 S14 2.5169(6) . ?
Sb13 S16 3.2049(7) . ?
Sb13 Cl24 3.2646(7) 2_675 ?
Cl1 Sb1 3.3380(7) 2_656 ?
Al1 Cl13 2.0986(10) . ?
Al1 Cl14 2.1145(9) . ?
Al1 Cl11 2.1486(9) . ?
Al1 Cl12 2.1599(9) . ?
Cl11 Sb6 3.1214(7) 1_455 ?
Cl12 Sb12 3.4819(8) 2_666 ?
Al2 Cl24 2.1127(9) . ?
Al2 Cl23 2.1246(9) . ?
Al2 Cl21 2.1364(9) . ?
Al2 Cl22 2.1449(9) . ?
Cl21 Sb9 3.1839(7) 1_455 ?
Cl22 Sb3 3.2677(7) 2_665 ?
Cl24 Sb13 3.2647(7) 2_675 ?
Al3 Cl34 2.1199(9) . ?
Al3 Cl33 2.1263(9) . ?
Al3 Cl31 2.1281(9) . ?
Al3 Cl32 2.1434(10) . ?
Cl31 Sb3 3.4832(7) 1_455 ?
Cl33 Sb9 3.4498(8) 1_455 ?
Cl34 Sb8 3.3398(8) 2_665 ?
Al4 Cl44 2.1215(9) . ?
Al4 Cl42 2.1330(9) . ?
Al4 Cl41 2.1386(9) . ?
Al4 Cl43 2.1443(9) . ?
Cl41 Sb12 3.4114(7) 1_455 ?
Cl42 Sb6 3.4291(7) 2_666 ?
Al5 Cl54 2.1191(10) . ?
Al5 Cl52 2.1194(9) . ?
Al5 Cl53 2.1324(9) . ?
Al5 Cl51 2.1446(9) . ?
Cl51 Sb12 3.1773(7) 1_445 ?
Cl53 Sb11 3.1149(7) 1_545 ?
Cl54 Sb3 3.4114(8) 1_455 ?
